data_7225775
loop_
_publ_author_name
'Lin, Xiao-Ming'
'Niu, Ji-Liang'
'Wen, Pei-Xian'
'Lu, Yan-Na'
'Hu, Lei'
'Zhang, Da-Liang'
'Cai, Yue-Peng'

_publ_section_title
;
 From 1D to 3D Lanthanide Coordination Polymers Constructed with
 Pyridine-3, 5-dicarboxylic Acid: Synthesis, Crystal Structures, and
 Catalytic Properties
;
_journal_name_full 'RSC Adv.'
_journal_paper_doi 10.1039/C6RA13242A
_journal_year 2016
_chemical_formula_sum 'C24 H28 N4 O19 Tb2'
_chemical_formula_weight 994.34
_chemical_name_systematic
; 
 ? 
;
_space_group_IT_number 14
_symmetry_cell_setting monoclinic
_symmetry_space_group_name_Hall '-P 2ybc'
_symmetry_space_group_name_H-M 'P 1 21/c 1'
_atom_sites_solution_hydrogens geom
_atom_sites_solution_primary direct
_atom_sites_solution_secondary difmap
_audit_creation_method SHELXL-97
_audit_update_record
;
2016-04-04 deposited with the CCDC.
2016-06-27 downloaded from the CCDC.
;
_cell_angle_alpha 90.00
_cell_angle_beta 113.934(8)
_cell_angle_gamma 90.00
_cell_formula_units_Z 4
_cell_length_a 10.0739(19)
_cell_length_b 20.130(4)
_cell_length_c 17.349(3)
_cell_measurement_reflns_used 5165
_cell_measurement_temperature 293(2)
_cell_measurement_theta_max 28.39
_cell_measurement_theta_min 2.21
_cell_volume 3215.6(11)
_computing_structure_refinement 'SHELXL-97 (Sheldrick, 2008)'
_computing_structure_solution 'SHELXS-97 (Sheldrick, 2008)'
_diffrn_ambient_temperature 293(2)
_diffrn_measured_fraction_theta_full 0.994
_diffrn_measured_fraction_theta_max 0.994
_diffrn_measurement_device_type 'Bruker APEX-II CCD'
_diffrn_measurement_method '\f and \w scans'
_diffrn_radiation_monochromator graphite
_diffrn_radiation_source 'fine-focus sealed tube'
_diffrn_radiation_type MoK\a
_diffrn_radiation_wavelength 0.71073
_diffrn_reflns_av_R_equivalents 0.0266
_diffrn_reflns_av_sigmaI/netI 0.0364
_diffrn_reflns_limit_h_max 12
_diffrn_reflns_limit_h_min -12
_diffrn_reflns_limit_k_max 24
_diffrn_reflns_limit_k_min -22
_diffrn_reflns_limit_l_max 9
_diffrn_reflns_limit_l_min -20
_diffrn_reflns_number 12854
_diffrn_reflns_theta_full 25.20
_diffrn_reflns_theta_max 25.20
_diffrn_reflns_theta_min 1.63
_exptl_absorpt_coefficient_mu 4.452
_exptl_absorpt_correction_T_max 0.7171
_exptl_absorpt_correction_T_min 0.4696
_exptl_absorpt_correction_type multi-scan
_exptl_crystal_colour colorless
_exptl_crystal_density_diffrn 2.054
_exptl_crystal_density_method 'not measured'
_exptl_crystal_description block
_exptl_crystal_F_000 1928
_exptl_crystal_size_max 0.20
_exptl_crystal_size_mid 0.10
_exptl_crystal_size_min 0.08
_refine_diff_density_max 0.701
_refine_diff_density_min -0.670
_refine_diff_density_rms 0.113
_refine_ls_extinction_method none
_refine_ls_goodness_of_fit_ref 1.028
_refine_ls_hydrogen_treatment constr
_refine_ls_matrix_type full
_refine_ls_number_parameters 415
_refine_ls_number_reflns 5747
_refine_ls_number_restraints 0
_refine_ls_restrained_S_all 1.028
_refine_ls_R_factor_all 0.0304
_refine_ls_R_factor_gt 0.0248
_refine_ls_shift/su_max 0.001
_refine_ls_shift/su_mean 0.000
_refine_ls_structure_factor_coef Fsqd
_refine_ls_weighting_details 'calc w=1/[\s^2^(Fo^2^)+(0.0263P)^2^+0.4398P] where P=(Fo^2^+2Fc^2^)/3'
_refine_ls_weighting_scheme calc
_refine_ls_wR_factor_gt 0.0555
_refine_ls_wR_factor_ref 0.0580
_reflns_number_gt 4950
_reflns_number_total 5747
_reflns_threshold_expression >2sigma(I)
_cod_data_source_file c6ra13242a2.cif
_cod_data_source_block Tb
_cod_depositor_comments
;
The following automatic conversions were performed:

'_refine_ls_hydrogen_treatment' value 'contr' was replaced with the
value 'constr' as specified in the replacement file
'src/cod-tools/trunk/data/replacement-values/replacement_values.lst'.

Automatic conversion script
Id: cif_fix_values 5376 2017-05-30 11:51:03Z andrius 
;
_cod_original_cell_volume 3215.6(10)
_cod_original_sg_symbol_H-M 'P 21/c'
_cod_database_code 7225775

loop_
_symmetry_equiv_pos_as_xyz
'x, y, z'
'-x, y+1/2, -z+1/2'
'-x, -y, -z'
'x, -y-1/2, z-1/2'

loop_
_atom_site_label
_atom_site_type_symbol
_atom_site_fract_x
_atom_site_fract_y
_atom_site_fract_z
_atom_site_U_iso_or_equiv
_atom_site_adp_type
_atom_site_occupancy
_atom_site_symmetry_multiplicity
_atom_site_calc_flag
_atom_site_refinement_flags
Tb1 Tb 0.11373(2) -0.045579(10) -0.318878(11) 0.01506(6) Uani 1 1 d .
Tb2 Tb -0.06726(2) -0.132491(10) -0.172895(12) 0.01636(6) Uani 1 1 d .
O1 O 0.0397(3) -0.21080(15) -0.23062(19) 0.0314(8) Uani 1 1 d .
O1W O 0.0885(4) 0.05166(15) -0.39964(18) 0.0345(8) Uani 1 1 d .
H1 H 0.0051 0.0522 -0.4403 0.052 Uiso 1 1 d R
H2 H 0.1522 0.0519 -0.4201 0.052 Uiso 1 1 d R
O2 O 0.0973(3) -0.16329(14) -0.32997(18) 0.0276(8) Uani 1 1 d .
O2W O 0.3072(3) 0.02983(16) -0.24020(18) 0.0312(8) Uani 1 1 d .
H3 H 0.3353 0.0223 -0.1877 0.047 Uiso 1 1 d R
H4 H 0.2762 0.0696 -0.2497 0.047 Uiso 1 1 d R
O3 O -0.0036(3) -0.46440(15) -0.23809(19) 0.0275(7) Uani 1 1 d .
O3W O -0.2488(4) -0.21521(16) -0.2381(2) 0.0465(9) Uani 1 1 d .
H5 H -0.2227 -0.2396 -0.2695 0.070 Uiso 1 1 d R
H6 H -0.2586 -0.2389 -0.2002 0.070 Uiso 1 1 d R
O4 O 0.0545(3) -0.51506(15) -0.33547(18) 0.0276(7) Uani 1 1 d .
O5 O 0.1555(3) -0.07550(15) -0.44756(17) 0.0252(7) Uani 1 1 d .
O6 O 0.3400(3) -0.08305(16) -0.32511(17) 0.0267(7) Uani 1 1 d .
O7 O -0.1489(3) -0.09446(15) -0.31067(17) 0.0264(7) Uani 1 1 d .
O8 O -0.1260(3) -0.05813(15) -0.42412(17) 0.0261(7) Uani 1 1 d .
O9 O 0.6953(3) -0.09063(17) -0.17836(17) 0.0303(8) Uani 1 1 d .
O10 O 0.8749(3) -0.10472(17) -0.05419(18) 0.0313(8) Uani 1 1 d .
O11 O 0.1849(3) -0.08543(15) -0.18111(16) 0.0223(7) Uani 1 1 d .
O12 O 0.1715(3) -0.10827(16) -0.06084(17) 0.0239(7) Uani 1 1 d .
O13 O -0.1033(4) -0.31883(17) -0.1437(2) 0.0460(9) Uani 1 1 d .
O14 O 0.0047(4) -0.22546(15) -0.07933(18) 0.0390(9) Uani 1 1 d .
N1 N 0.1583(4) -0.34303(17) -0.4175(2) 0.0205(8) Uani 1 1 d .
N2 N 0.4356(4) -0.07788(19) -0.5727(2) 0.0264(9) Uani 1 1 d .
N3 N 0.6126(4) -0.0761(2) 0.0737(2) 0.0286(9) Uani 1 1 d .
C1 C 0.1436(4) -0.2840(2) -0.3861(2) 0.0209(9) Uani 1 1 d .
H1A H 0.1667 -0.2454 -0.4073 0.025 Uiso 1 1 calc R
C2 C 0.0947(4) -0.2798(2) -0.3227(2) 0.0197(9) Uani 1 1 d .
C3 C 0.0615(4) -0.3387(2) -0.2916(3) 0.0185(9) Uani 1 1 d .
H3A H 0.0280 -0.3372 -0.2490 0.022 Uiso 1 1 calc R
C4 C 0.0783(4) -0.3991(2) -0.3241(2) 0.0198(9) Uani 1 1 d .
C5 C 0.1261(4) -0.3998(2) -0.3889(2) 0.0209(9) Uani 1 1 d .
H5A H 0.1358 -0.4400 -0.4125 0.025 Uiso 1 1 calc R
C6 C 0.0753(4) -0.2121(2) -0.2916(3) 0.0217(10) Uani 1 1 d .
C7 C 0.0407(4) -0.4651(2) -0.2963(3) 0.0207(10) Uani 1 1 d .
C8 C 0.3455(4) -0.0819(2) -0.5332(3) 0.0230(10) Uani 1 1 d .
H8A H 0.2460 -0.0814 -0.5658 0.028 Uiso 1 1 calc R
C9 C 0.3927(4) -0.0866(2) -0.4465(2) 0.0198(9) Uani 1 1 d .
C10 C 0.5420(4) -0.0889(2) -0.3976(3) 0.0196(9) Uani 1 1 d .
H10A H 0.5774 -0.0940 -0.3394 0.024 Uiso 1 1 calc R
C11 C 0.6364(4) -0.0835(2) -0.4370(2) 0.0179(9) Uani 1 1 d .
C12 C 0.5781(4) -0.0772(2) -0.5242(3) 0.0223(10) Uani 1 1 d .
H12A H 0.6418 -0.0723 -0.5504 0.027 Uiso 1 1 calc R
C13 C 0.2890(4) -0.0826(2) -0.4041(2) 0.0180(9) Uani 1 1 d .
C14 C -0.2031(4) -0.0793(2) -0.3883(3) 0.0208(10) Uani 1 1 d .
C15 C 0.6958(5) -0.0789(2) 0.0300(3) 0.0290(11) Uani 1 1 d .
H15A H 0.7960 -0.0768 0.0599 0.035 Uiso 1 1 calc R
C16 C 0.6420(4) -0.0847(2) -0.0567(3) 0.0215(10) Uani 1 1 d .
C17 C 0.4936(4) -0.0866(2) -0.1016(2) 0.0211(9) Uani 1 1 d .
H17A H 0.4537 -0.0885 -0.1602 0.025 Uiso 1 1 calc R
C18 C 0.4045(4) -0.0857(2) -0.0579(2) 0.0185(9) Uani 1 1 d .
C19 C 0.4704(4) -0.0802(2) 0.0296(2) 0.0245(10) Uani 1 1 d .
H19A H 0.4109 -0.0793 0.0589 0.029 Uiso 1 1 calc R
C20 C 0.7436(4) -0.0929(2) -0.0996(3) 0.0208(9) Uani 1 1 d .
C21 C 0.2446(4) -0.0926(2) -0.1022(2) 0.0191(9) Uani 1 1 d .
C22 C -0.0133(6) -0.2865(3) -0.0853(3) 0.0462(14) Uani 1 1 d .
H22 H 0.0492 -0.3113 -0.0398 0.055 Uiso 1 1 calc R
O4W O 0.4250(4) -0.45903(19) -0.2447(2) 0.0505(10) Uani 1 1 d .
H7 H 0.3758 -0.4292 -0.2792 0.076 Uiso 1 1 d R
H8 H 0.5112 -0.4566 -0.2416 0.076 Uiso 1 1 d R
O5W O 0.4634(4) -0.21695(19) -0.2847(2) 0.0540(10) Uani 1 1 d .
H9 H 0.4291 -0.1786 -0.2834 0.081 Uiso 1 1 d R
H10 H 0.4370 -0.2444 -0.2564 0.081 Uiso 1 1 d R

loop_
_atom_site_aniso_label
_atom_site_aniso_U_11
_atom_site_aniso_U_22
_atom_site_aniso_U_33
_atom_site_aniso_U_23
_atom_site_aniso_U_13
_atom_site_aniso_U_12
Tb1 0.01720(11) 0.01443(12) 0.01502(11) 0.00047(8) 0.00803(8) 0.00032(8)
Tb2 0.01857(11) 0.01480(12) 0.01781(11) 0.00049(8) 0.00955(8) 0.00078(8)
O1 0.048(2) 0.0217(19) 0.0421(19) -0.0022(14) 0.0366(17) 0.0013(15)
O1W 0.052(2) 0.0271(19) 0.0212(17) 0.0051(14) 0.0110(15) -0.0045(16)
O2 0.039(2) 0.0165(18) 0.0359(19) 0.0012(13) 0.0239(16) -0.0015(14)
O2W 0.0329(18) 0.033(2) 0.0281(17) -0.0056(14) 0.0125(14) -0.0065(15)
O3 0.0390(19) 0.0199(18) 0.0369(19) 0.0003(14) 0.0290(16) -0.0019(14)
O3W 0.042(2) 0.026(2) 0.066(2) 0.0013(17) 0.0164(18) -0.0062(17)
O4 0.0389(19) 0.0181(18) 0.0343(18) -0.0022(14) 0.0235(15) -0.0008(14)
O5 0.0196(16) 0.0341(19) 0.0247(16) 0.0023(14) 0.0118(13) 0.0032(14)
O6 0.0221(16) 0.040(2) 0.0183(16) -0.0049(14) 0.0089(13) 0.0006(14)
O7 0.0291(17) 0.0278(19) 0.0195(16) 0.0015(13) 0.0068(13) 0.0016(14)
O8 0.0192(16) 0.036(2) 0.0260(17) 0.0028(14) 0.0116(13) -0.0065(14)
O9 0.0237(17) 0.051(2) 0.0182(16) -0.0007(14) 0.0109(13) 0.0024(15)
O10 0.0215(17) 0.047(2) 0.0277(17) 0.0029(15) 0.0127(14) 0.0086(15)
O11 0.0215(16) 0.0279(18) 0.0180(15) 0.0026(13) 0.0084(12) 0.0030(13)
O12 0.0149(15) 0.039(2) 0.0209(15) 0.0053(13) 0.0099(12) -0.0033(14)
O13 0.064(3) 0.0203(19) 0.045(2) -0.0009(17) 0.0139(19) -0.0044(18)
O14 0.072(3) 0.0147(18) 0.0258(17) 0.0015(14) 0.0151(16) -0.0053(17)
N1 0.024(2) 0.018(2) 0.0213(19) -0.0020(15) 0.0109(16) -0.0025(15)
N2 0.025(2) 0.034(2) 0.0195(19) -0.0010(16) 0.0086(16) -0.0006(18)
N3 0.024(2) 0.044(3) 0.0190(19) -0.0060(17) 0.0100(16) -0.0027(18)
C1 0.029(2) 0.019(2) 0.018(2) 0.0038(18) 0.0133(18) -0.0028(19)
C2 0.025(2) 0.017(2) 0.018(2) -0.0032(17) 0.0104(18) 0.0011(18)
C3 0.024(2) 0.018(2) 0.020(2) 0.0029(17) 0.0149(18) 0.0018(18)
C4 0.020(2) 0.020(3) 0.023(2) 0.0015(18) 0.0117(18) -0.0019(18)
C5 0.024(2) 0.018(2) 0.022(2) -0.0032(18) 0.0109(18) 0.0015(19)
C6 0.022(2) 0.019(2) 0.026(2) -0.0010(19) 0.0114(19) -0.0010(19)
C7 0.018(2) 0.015(2) 0.029(2) 0.0014(19) 0.0089(19) 0.0029(18)
C8 0.018(2) 0.026(3) 0.024(2) -0.0041(19) 0.0073(18) 0.0000(19)
C9 0.022(2) 0.019(2) 0.023(2) -0.0020(18) 0.0128(18) -0.0008(18)
C10 0.025(2) 0.017(2) 0.018(2) -0.0015(17) 0.0100(18) 0.0007(18)
C11 0.017(2) 0.017(2) 0.023(2) 0.0005(17) 0.0105(17) 0.0017(17)
C12 0.021(2) 0.021(2) 0.029(2) 0.0004(19) 0.0139(19) 0.0030(19)
C13 0.021(2) 0.013(2) 0.023(2) -0.0002(17) 0.0116(18) -0.0001(17)
C14 0.024(2) 0.017(2) 0.023(2) -0.0021(18) 0.0101(19) 0.0020(19)
C15 0.019(2) 0.042(3) 0.024(2) -0.005(2) 0.0067(19) 0.001(2)
C16 0.019(2) 0.025(3) 0.023(2) -0.0009(19) 0.0112(18) -0.0027(19)
C17 0.025(2) 0.022(2) 0.017(2) 0.0016(18) 0.0090(18) -0.0011(19)
C18 0.016(2) 0.023(2) 0.020(2) 0.0024(18) 0.0096(17) -0.0010(18)
C19 0.021(2) 0.035(3) 0.022(2) 0.000(2) 0.0127(19) 0.000(2)
C20 0.020(2) 0.019(2) 0.025(2) -0.0017(18) 0.0110(19) -0.0019(18)
C21 0.021(2) 0.015(2) 0.020(2) 0.0007(17) 0.0070(18) -0.0003(18)
C22 0.072(4) 0.028(3) 0.031(3) 0.011(2) 0.013(3) 0.011(3)
O4W 0.033(2) 0.059(3) 0.059(2) 0.010(2) 0.0178(18) 0.0118(19)
O5W 0.044(2) 0.047(3) 0.071(3) 0.014(2) 0.023(2) 0.0009(19)

loop_
_atom_type_symbol
_atom_type_description
_atom_type_scat_dispersion_real
_atom_type_scat_dispersion_imag
_atom_type_scat_source
C C 0.0033 0.0016 'International Tables Vol C Tables 4.2.6.8 and 6.1.1.4'
H H 0.0000 0.0000 'International Tables Vol C Tables 4.2.6.8 and 6.1.1.4'
N N 0.0061 0.0033 'International Tables Vol C Tables 4.2.6.8 and 6.1.1.4'
O O 0.0106 0.0060 'International Tables Vol C Tables 4.2.6.8 and 6.1.1.4'
Tb Tb -0.1723 4.1537 'International Tables Vol C Tables 4.2.6.8 and 6.1.1.4'

loop_
_geom_angle_atom_site_label_1
_geom_angle_atom_site_label_2
_geom_angle_atom_site_label_3
_geom_angle
_geom_angle_site_symmetry_1
_geom_angle_site_symmetry_3
O11 Tb1 O1W 143.61(10) . .
O11 Tb1 O2 73.95(10) . .
O1W Tb1 O2 142.31(10) . .
O11 Tb1 O8 122.85(10) . .
O1W Tb1 O8 78.52(11) . .
O2 Tb1 O8 79.42(10) . .
O11 Tb1 O3 79.29(10) . 2_554
O1W Tb1 O3 73.94(11) . 2_554
O2 Tb1 O3 133.07(10) . 2_554
O8 Tb1 O3 83.87(11) . 2_554
O11 Tb1 O2W 78.19(10) . .
O1W Tb1 O2W 71.43(11) . .
O2 Tb1 O2W 133.42(11) . .
O8 Tb1 O2W 146.93(11) . .
O3 Tb1 O2W 74.97(10) 2_554 .
O11 Tb1 O6 91.99(9) . .
O1W Tb1 O6 96.18(11) . .
O2 Tb1 O6 74.00(10) . .
O8 Tb1 O6 127.46(10) . .
O3 Tb1 O6 145.38(10) 2_554 .
O2W Tb1 O6 70.44(10) . .
O11 Tb1 O5 137.26(10) . .
O1W Tb1 O5 71.77(10) . .
O2 Tb1 O5 73.73(10) . .
O8 Tb1 O5 77.04(9) . .
O3 Tb1 O5 143.35(10) 2_554 .
O2W Tb1 O5 105.46(10) . .
O6 Tb1 O5 52.43(9) . .
O11 Tb1 C13 116.53(11) . .
O1W Tb1 C13 81.25(12) . .
O2 Tb1 C13 74.47(11) . .
O8 Tb1 C13 103.06(11) . .
O3 Tb1 C13 152.41(11) 2_554 .
O2W Tb1 C13 85.94(11) . .
O6 Tb1 C13 26.28(10) . .
O5 Tb1 C13 26.37(10) . .
O11 Tb1 O7 74.88(9) . .
O1W Tb1 O7 115.65(10) . .
O2 Tb1 O7 68.19(9) . .
O8 Tb1 O7 48.26(9) . .
O3 Tb1 O7 67.98(9) 2_554 .
O2W Tb1 O7 137.33(9) . .
O6 Tb1 O7 142.04(10) . .
O5 Tb1 O7 116.83(9) . .
C13 Tb1 O7 135.86(10) . .
O11 Tb1 C14 99.64(11) . .
O1W Tb1 C14 96.25(11) . .
O2 Tb1 C14 73.37(11) . .
O8 Tb1 C14 23.49(10) . .
O3 Tb1 C14 74.04(11) 2_554 .
O2W Tb1 C14 148.77(11) . .
O6 Tb1 C14 140.58(10) . .
O5 Tb1 C14 97.12(10) . .
C13 Tb1 C14 121.33(11) . .
O7 Tb1 C14 24.81(9) . .
O7 Tb2 O1 79.30(10) . .
O7 Tb2 O4 73.83(10) . 2_554
O1 Tb2 O4 132.26(10) . 2_554
O7 Tb2 O14 147.31(10) . .
O1 Tb2 O14 72.48(11) . .
O4 Tb2 O14 138.26(10) 2_554 .
O7 Tb2 O3W 81.89(11) . .
O1 Tb2 O3W 74.10(12) . .
O4 Tb2 O3W 137.40(11) 2_554 .
O14 Tb2 O3W 74.87(11) . .
O7 Tb2 O10 133.87(10) . 1_455
O1 Tb2 O10 145.80(11) . 1_455
O4 Tb2 O10 75.14(11) 2_554 1_455
O14 Tb2 O10 73.40(11) . 1_455
O3W Tb2 O10 99.29(12) . 1_455
O7 Tb2 O12 125.11(10) . .
O1 Tb2 O12 89.97(11) . .
O4 Tb2 O12 75.02(10) 2_554 .
O14 Tb2 O12 71.79(11) . .
O3W Tb2 O12 146.08(11) . .
O10 Tb2 O12 77.11(9) 1_455 .
O7 Tb2 O9 85.19(10) . 1_455
O1 Tb2 O9 143.74(11) . 1_455
O4 Tb2 O9 72.16(10) 2_554 1_455
O14 Tb2 O9 108.14(11) . 1_455
O3W Tb2 O9 71.37(11) . 1_455
O10 Tb2 O9 53.01(9) 1_455 1_455
O12 Tb2 O9 125.36(10) . 1_455
O7 Tb2 O11 77.47(9) . .
O1 Tb2 O11 67.60(10) . .
O4 Tb2 O11 68.49(9) 2_554 .
O14 Tb2 O11 105.75(11) . .
O3W Tb2 O11 139.07(11) . .
O10 Tb2 O11 120.47(9) 1_455 .
O12 Tb2 O11 49.24(8) . .
O9 Tb2 O11 140.01(10) 1_455 .
O7 Tb2 C20 110.60(11) . 1_455
O1 Tb2 C20 153.91(11) . 1_455
O4 Tb2 C20 73.62(11) 2_554 1_455
O14 Tb2 C20 89.39(12) . 1_455
O3W Tb2 C20 83.27(12) . 1_455
O10 Tb2 C20 26.60(10) 1_455 1_455
O12 Tb2 C20 102.27(11) . 1_455
O9 Tb2 C20 26.54(10) 1_455 1_455
O11 Tb2 C20 137.14(10) . 1_455
O7 Tb2 C21 102.05(11) . .
O1 Tb2 C21 76.56(11) . .
O4 Tb2 C21 71.57(11) 2_554 .
O14 Tb2 C21 87.32(12) . .
O3W Tb2 C21 149.10(12) . .
O10 Tb2 C21 99.48(11) 1_455 .
O12 Tb2 C21 24.38(9) . .
O9 Tb2 C21 139.15(11) 1_455 .
O11 Tb2 C21 24.97(9) . .
C20 Tb2 C21 122.23(11) 1_455 .
C6 O1 Tb2 135.6(3) . .
Tb1 O1W H1 109.6 . .
Tb1 O1W H2 109.6 . .
H1 O1W H2 108.2 . .
C6 O2 Tb1 139.3(3) . .
Tb1 O2W H3 109.6 . .
Tb1 O2W H4 109.5 . .
H3 O2W H4 108.2 . .
C7 O3 Tb1 134.1(3) . 2_544
Tb2 O3W H5 109.3 . .
Tb2 O3W H6 109.4 . .
H5 O3W H6 109.5 . .
C7 O4 Tb2 141.6(3) . 2_544
C13 O5 Tb1 91.1(2) . .
C13 O6 Tb1 94.0(2) . .
C14 O7 Tb2 173.5(3) . .
C14 O7 Tb1 82.8(2) . .
Tb2 O7 Tb1 102.42(10) . .
C14 O8 Tb1 107.2(3) . .
C20 O9 Tb2 90.2(2) . 1_655
C20 O10 Tb2 93.8(2) . 1_655
C21 O11 Tb1 164.1(3) . .
C21 O11 Tb2 87.1(2) . .
Tb1 O11 Tb2 105.23(10) . .
C21 O12 Tb2 102.2(2) . .
C22 O14 Tb2 136.5(3) . .
C5 N1 C1 121.5(4) . .
C8 N2 C12 116.9(4) . .
C19 N3 C15 116.6(4) . .
N1 C1 C2 120.9(4) . .
N1 C1 H1A 119.5 . .
C2 C1 H1A 119.5 . .
C1 C2 C3 118.3(4) . .
C1 C2 C6 118.7(4) . .
C3 C2 C6 122.9(4) . .
C4 C3 C2 120.2(4) . .
C4 C3 H3A 119.9 . .
C2 C3 H3A 119.9 . .
C3 C4 C5 118.6(4) . .
C3 C4 C7 123.8(4) . .
C5 C4 C7 117.6(4) . .
N1 C5 C4 120.5(4) . .
N1 C5 H5A 119.7 . .
C4 C5 H5A 119.7 . .
O1 C6 O2 127.3(4) . .
O1 C6 C2 116.4(4) . .
O2 C6 C2 116.2(4) . .
O4 C7 O3 126.6(4) . .
O4 C7 C4 115.8(4) . .
O3 C7 C4 117.5(4) . .
N2 C8 C9 123.6(4) . .
N2 C8 H8A 118.2 . .
C9 C8 H8A 118.2 . .
C8 C9 C10 118.2(4) . .
C8 C9 C13 121.7(4) . .
C10 C9 C13 119.7(4) . .
C11 C10 C9 119.0(4) . .
C11 C10 H10A 120.5 . .
C9 C10 H10A 120.5 . .
C12 C11 C10 118.3(4) . .
C12 C11 C14 119.7(4) . 1_655
C10 C11 C14 121.9(4) . 1_655
N2 C12 C11 123.9(4) . .
N2 C12 H12A 118.1 . .
C11 C12 H12A 118.1 . .
O5 C13 O6 121.4(4) . .
O5 C13 C9 120.0(4) . .
O6 C13 C9 118.4(4) . .
O5 C13 Tb1 62.6(2) . .
O6 C13 Tb1 59.7(2) . .
C9 C13 Tb1 167.4(3) . .
O8 C14 O7 121.6(4) . .
O8 C14 C11 119.0(4) . 1_455
O7 C14 C11 119.3(4) . 1_455
O8 C14 Tb1 49.3(2) . .
O7 C14 Tb1 72.4(2) . .
C11 C14 Tb1 166.6(3) 1_455 .
N3 C15 C16 124.1(4) . .
N3 C15 H15A 118.0 . .
C16 C15 H15A 118.0 . .
C15 C16 C17 118.3(4) . .
C15 C16 C20 120.3(4) . .
C17 C16 C20 121.3(4) . .
C16 C17 C18 118.9(4) . .
C16 C17 H17A 120.5 . .
C18 C17 H17A 120.5 . .
C19 C18 C17 117.9(4) . .
C19 C18 C21 120.7(4) . .
C17 C18 C21 121.4(4) . .
N3 C19 C18 124.1(4) . .
N3 C19 H19A 118.0 . .
C18 C19 H19A 118.0 . .
O10 C20 O9 122.4(4) . .
O10 C20 C16 117.8(4) . .
O9 C20 C16 119.7(4) . .
O10 C20 Tb2 59.6(2) . 1_655
O9 C20 Tb2 63.2(2) . 1_655
C16 C20 Tb2 169.6(3) . 1_655
O12 C21 O11 121.0(4) . .
O12 C21 C18 119.4(3) . .
O11 C21 C18 119.5(4) . .
O12 C21 Tb2 53.5(2) . .
O11 C21 Tb2 68.0(2) . .
C18 C21 Tb2 168.4(3) . .
O13 C22 O14 128.5(5) . .
O13 C22 H22 115.7 . .
O14 C22 H22 115.7 . .
H7 O4W H8 107.0 . .
H9 O5W H10 110.4 . .

loop_
_geom_bond_atom_site_label_1
_geom_bond_atom_site_label_2
_geom_bond_distance
_geom_bond_site_symmetry_2
Tb1 O11 2.341(3) .
Tb1 O1W 2.360(3) .
Tb1 O2 2.378(3) .
Tb1 O8 2.378(3) .
Tb1 O3 2.402(3) 2_554
Tb1 O2W 2.410(3) .
Tb1 O6 2.444(3) .
Tb1 O5 2.507(3) .
Tb1 C13 2.824(4) .
Tb1 O7 2.880(3) .
Tb1 C14 2.996(4) .
Tb2 O7 2.320(3) .
Tb2 O1 2.350(3) .
Tb2 O4 2.369(3) 2_554
Tb2 O14 2.389(3) .
Tb2 O3W 2.391(3) .
Tb2 O10 2.422(3) 1_455
Tb2 O12 2.451(3) .
Tb2 O9 2.502(3) 1_455
Tb2 O11 2.768(3) .
Tb2 C20 2.802(4) 1_455
Tb2 C21 2.982(4) .
O1 C6 1.248(5) .
O1W H1 0.8499 .
O1W H2 0.8500 .
O2 C6 1.256(5) .
O2W H3 0.8501 .
O2W H4 0.8501 .
O3 C7 1.260(5) .
O3 Tb1 2.402(3) 2_544
O3W H5 0.8500 .
O3W H6 0.8499 .
O4 C7 1.253(5) .
O4 Tb2 2.369(3) 2_544
O5 C13 1.255(5) .
O6 C13 1.254(5) .
O7 C14 1.267(5) .
O8 C14 1.250(5) .
O9 C20 1.252(5) .
O9 Tb2 2.502(3) 1_655
O10 C20 1.257(5) .
O10 Tb2 2.422(3) 1_655
O11 C21 1.260(5) .
O12 C21 1.259(5) .
O13 C22 1.236(6) .
O14 C22 1.241(6) .
N1 C5 1.337(5) .
N1 C1 1.340(5) .
N2 C8 1.345(5) .
N2 C12 1.337(5) .
N3 C19 1.324(5) .
N3 C15 1.340(5) .
C1 C2 1.378(5) .
C1 H1A 0.9300 .
C2 C3 1.398(6) .
C2 C6 1.508(6) .
C3 C4 1.379(6) .
C3 H3A 0.9300 .
C4 C5 1.391(5) .
C4 C7 1.512(6) .
C5 H5A 0.9300 .
C8 C9 1.384(5) .
C8 H8A 0.9300 .
C9 C10 1.396(5) .
C9 C13 1.504(5) .
C10 C11 1.383(5) .
C10 H10A 0.9300 .
C11 C12 1.388(5) .
C11 C14 1.492(5) 1_655
C12 H12A 0.9300 .
C14 C11 1.492(5) 1_455
C15 C16 1.382(6) .
C15 H15A 0.9300 .
C16 C17 1.378(6) .
C16 C20 1.498(6) .
C17 C18 1.391(6) .
C17 H17A 0.9300 .
C18 C19 1.392(5) .
C18 C21 1.483(5) .
C19 H19A 0.9300 .
C20 Tb2 2.802(4) 1_655
C22 H22 0.9300 .
O4W H7 0.8499 .
O4W H8 0.8500 .
O5W H9 0.8500 .
O5W H10 0.8499 .

loop_
_geom_torsion_atom_site_label_1
_geom_torsion_atom_site_label_2
_geom_torsion_atom_site_label_3
_geom_torsion_atom_site_label_4
_geom_torsion
_geom_torsion_site_symmetry_1
_geom_torsion_site_symmetry_4
O7 Tb2 O1 C6 23.5(4) . .
O4 Tb2 O1 C6 -32.9(5) 2_554 .
O14 Tb2 O1 C6 -173.3(4) . .
O3W Tb2 O1 C6 108.0(4) . .
O10 Tb2 O1 C6 -168.9(4) 1_455 .
O12 Tb2 O1 C6 -102.4(4) . .
O9 Tb2 O1 C6 89.8(4) 1_455 .
O11 Tb2 O1 C6 -57.3(4) . .
C20 Tb2 O1 C6 138.8(4) 1_455 .
C21 Tb2 O1 C6 -81.8(4) . .
O11 Tb1 O2 C6 28.1(4) . .
O1W Tb1 O2 C6 -155.8(4) . .
O8 Tb1 O2 C6 -100.8(4) . .
O3 Tb1 O2 C6 -29.6(5) 2_554 .
O2W Tb1 O2 C6 83.7(4) . .
O6 Tb1 O2 C6 125.0(4) . .
O5 Tb1 O2 C6 179.8(4) . .
C13 Tb1 O2 C6 152.3(4) . .
O7 Tb1 O2 C6 -51.7(4) . .
C14 Tb1 O2 C6 -77.4(4) . .
O11 Tb1 O5 C13 -45.5(3) . .
O1W Tb1 O5 C13 107.7(3) . .
O2 Tb1 O5 C13 -87.8(2) . .
O8 Tb1 O5 C13 -170.3(3) . .
O3 Tb1 O5 C13 129.2(2) 2_554 .
O2W Tb1 O5 C13 43.7(3) . .
O6 Tb1 O5 C13 -5.7(2) . .
O7 Tb1 O5 C13 -142.2(2) . .
C14 Tb1 O5 C13 -158.1(2) . .
O11 Tb1 O6 C13 159.9(3) . .
O1W Tb1 O6 C13 -55.6(3) . .
O2 Tb1 O6 C13 87.2(3) . .
O8 Tb1 O6 C13 24.6(3) . .
O3 Tb1 O6 C13 -126.2(3) 2_554 .
O2W Tb1 O6 C13 -123.4(3) . .
O5 Tb1 O6 C13 5.7(2) . .
O7 Tb1 O6 C13 92.2(3) . .
C14 Tb1 O6 C13 52.1(3) . .
O1 Tb2 O7 C14 73(3) . .
O4 Tb2 O7 C14 -147(3) 2_554 .
O14 Tb2 O7 C14 43(3) . .
O3W Tb2 O7 C14 -2(3) . .
O10 Tb2 O7 C14 -97(3) 1_455 .
O12 Tb2 O7 C14 155(2) . .
O9 Tb2 O7 C14 -74(3) 1_455 .
O11 Tb2 O7 C14 142(3) . .
C20 Tb2 O7 C14 -82(3) 1_455 .
C21 Tb2 O7 C14 147(3) . .
O1 Tb2 O7 Tb1 -69.18(11) . .
O4 Tb2 O7 Tb1 70.94(10) 2_554 .
O14 Tb2 O7 Tb1 -99.7(2) . .
O3W Tb2 O7 Tb1 -144.43(12) . .
O10 Tb2 O7 Tb1 120.46(13) 1_455 .
O12 Tb2 O7 Tb1 13.14(16) . .
O9 Tb2 O7 Tb1 143.74(12) 1_455 .
O11 Tb2 O7 Tb1 0.00(8) . .
C20 Tb2 O7 Tb1 135.94(11) 1_455 .
C21 Tb2 O7 Tb1 4.42(12) . .
O11 Tb1 O7 C14 -176.0(3) . .
O1W Tb1 O7 C14 41.3(3) . .
O2 Tb1 O7 C14 -97.5(2) . .
O8 Tb1 O7 C14 -2.3(2) . .
O3 Tb1 O7 C14 99.7(2) 2_554 .
O2W Tb1 O7 C14 131.3(2) . .
O6 Tb1 O7 C14 -102.7(3) . .
O5 Tb1 O7 C14 -40.3(3) . .
C13 Tb1 O7 C14 -63.3(3) . .
O11 Tb1 O7 Tb2 0.00(10) . .
O1W Tb1 O7 Tb2 -142.68(11) . .
O2 Tb1 O7 Tb2 78.44(12) . .
O8 Tb1 O7 Tb2 173.73(17) . .
O3 Tb1 O7 Tb2 -84.35(12) 2_554 .
O2W Tb1 O7 Tb2 -52.71(18) . .
O6 Tb1 O7 Tb2 73.27(16) . .
O5 Tb1 O7 Tb2 135.72(10) . .
C13 Tb1 O7 Tb2 112.71(14) . .
C14 Tb1 O7 Tb2 176.0(3) . .
O11 Tb1 O8 C14 9.6(3) . .
O1W Tb1 O8 C14 -138.3(3) . .
O2 Tb1 O8 C14 72.5(3) . .
O3 Tb1 O8 C14 -63.5(3) 2_554 .
O2W Tb1 O8 C14 -113.4(3) . .
O6 Tb1 O8 C14 132.7(3) . .
O5 Tb1 O8 C14 148.0(3) . .
C13 Tb1 O8 C14 143.7(3) . .
O7 Tb1 O8 C14 2.4(2) . .
O1W Tb1 O11 C21 -26.5(11) . .
O2 Tb1 O11 C21 149.4(10) . .
O8 Tb1 O11 C21 -145.0(10) . .
O3 Tb1 O11 C21 -69.6(10) 2_554 .
O2W Tb1 O11 C21 7.1(10) . .
O6 Tb1 O11 C21 76.7(10) . .
O5 Tb1 O11 C21 107.2(10) . .
C13 Tb1 O11 C21 86.5(10) . .
O7 Tb1 O11 C21 -139.4(10) . .
C14 Tb1 O11 C21 -141.2(10) . .
O1W Tb1 O11 Tb2 112.90(17) . .
O2 Tb1 O11 Tb2 -71.17(11) . .
O8 Tb1 O11 Tb2 -5.57(15) . .
O3 Tb1 O11 Tb2 69.87(11) 2_554 .
O2W Tb1 O11 Tb2 146.57(12) . .
O6 Tb1 O11 Tb2 -143.88(11) . .
O5 Tb1 O11 Tb2 -113.36(13) . .
C13 Tb1 O11 Tb2 -134.10(11) . .
O7 Tb1 O11 Tb2 0.00(8) . .
C14 Tb1 O11 Tb2 -1.71(12) . .
O7 Tb2 O11 C21 169.7(3) . .
O1 Tb2 O11 C21 -106.8(2) . .
O4 Tb2 O11 C21 92.4(2) 2_554 .
O14 Tb2 O11 C21 -43.9(2) . .
O3W Tb2 O11 C21 -128.8(2) . .
O10 Tb2 O11 C21 35.8(3) 1_455 .
O12 Tb2 O11 C21 3.9(2) . .
O9 Tb2 O11 C21 103.2(2) 1_455 .
C20 Tb2 O11 C21 62.8(3) 1_455 .
O7 Tb2 O11 Tb1 0.00(10) . .
O1 Tb2 O11 Tb1 83.45(12) . .
O4 Tb2 O11 Tb1 -77.35(12) 2_554 .
O14 Tb2 O11 Tb1 146.42(11) . .
O3W Tb2 O11 Tb1 61.52(18) . .
O10 Tb2 O11 Tb1 -133.86(11) 1_455 .
O12 Tb2 O11 Tb1 -165.79(17) . .
O9 Tb2 O11 Tb1 -66.50(16) 1_455 .
C20 Tb2 O11 Tb1 -106.88(15) 1_455 .
C21 Tb2 O11 Tb1 -169.7(3) . .
O7 Tb2 O12 C21 -21.0(3) . .
O1 Tb2 O12 C21 55.8(3) . .
O4 Tb2 O12 C21 -78.3(3) 2_554 .
O14 Tb2 O12 C21 127.4(3) . .
O3W Tb2 O12 C21 116.4(3) . .
O10 Tb2 O12 C21 -156.1(3) 1_455 .
O9 Tb2 O12 C21 -133.0(3) 1_455 .
O11 Tb2 O12 C21 -4.0(2) . .
C20 Tb2 O12 C21 -147.4(3) 1_455 .
O7 Tb2 O14 C22 -20.3(7) . .
O1 Tb2 O14 C22 -51.9(5) . .
O4 Tb2 O14 C22 173.2(5) 2_554 .
O3W Tb2 O14 C22 25.9(5) . .
O10 Tb2 O14 C22 130.6(6) 1_455 .
O12 Tb2 O14 C22 -147.8(6) . .
O9 Tb2 O14 C22 90.0(5) 1_455 .
O11 Tb2 O14 C22 -111.6(5) . .
C20 Tb2 O14 C22 109.1(5) 1_455 .
C21 Tb2 O14 C22 -128.6(5) . .
C5 N1 C1 C2 0.1(6) . .
N1 C1 C2 C3 0.3(6) . .
N1 C1 C2 C6 -178.0(4) . .
C1 C2 C3 C4 0.2(6) . .
C6 C2 C3 C4 178.4(4) . .
C2 C3 C4 C5 -1.1(6) . .
C2 C3 C4 C7 -178.0(4) . .
C1 N1 C5 C4 -1.0(6) . .
C3 C4 C5 N1 1.6(6) . .
C7 C4 C5 N1 178.6(4) . .
Tb2 O1 C6 O2 20.2(7) . .
Tb2 O1 C6 C2 -160.1(3) . .
Tb1 O2 C6 O1 6.8(7) . .
Tb1 O2 C6 C2 -172.9(3) . .
C1 C2 C6 O1 -175.6(4) . .
C3 C2 C6 O1 6.2(6) . .
C1 C2 C6 O2 4.2(6) . .
C3 C2 C6 O2 -174.1(4) . .
Tb2 O4 C7 O3 -16.5(7) 2_544 .
Tb2 O4 C7 C4 165.0(3) 2_544 .
Tb1 O3 C7 O4 -9.9(7) 2_544 .
Tb1 O3 C7 C4 168.6(3) 2_544 .
C3 C4 C7 O4 176.0(4) . .
C5 C4 C7 O4 -0.9(6) . .
C3 C4 C7 O3 -2.6(6) . .
C5 C4 C7 O3 -179.5(4) . .
C12 N2 C8 C9 -1.4(7) . .
N2 C8 C9 C10 -1.5(7) . .
N2 C8 C9 C13 172.4(4) . .
C8 C9 C10 C11 2.7(6) . .
C13 C9 C10 C11 -171.3(4) . .
C9 C10 C11 C12 -1.2(6) . .
C9 C10 C11 C14 174.3(4) . 1_655
C8 N2 C12 C11 3.1(6) . .
C10 C11 C12 N2 -1.8(7) . .
C14 C11 C12 N2 -177.5(4) 1_655 .
Tb1 O5 C13 O6 10.3(4) . .
Tb1 O5 C13 C9 -165.9(3) . .
Tb1 O6 C13 O5 -10.6(4) . .
Tb1 O6 C13 C9 165.7(3) . .
C8 C9 C13 O5 0.8(6) . .
C10 C9 C13 O5 174.6(4) . .
C8 C9 C13 O6 -175.5(4) . .
C10 C9 C13 O6 -1.7(6) . .
C8 C9 C13 Tb1 -97.6(13) . .
C10 C9 C13 Tb1 76.3(14) . .
O11 Tb1 C13 O5 147.2(2) . .
O1W Tb1 C13 O5 -66.3(2) . .
O2 Tb1 C13 O5 84.6(2) . .
O8 Tb1 C13 O5 9.7(3) . .
O3 Tb1 C13 O5 -92.3(3) 2_554 .
O2W Tb1 C13 O5 -138.1(2) . .
O6 Tb1 C13 O5 169.8(4) . .
O7 Tb1 C13 O5 51.7(3) . .
C14 Tb1 C13 O5 25.7(3) . .
O11 Tb1 C13 O6 -22.6(3) . .
O1W Tb1 C13 O6 123.9(3) . .
O2 Tb1 C13 O6 -85.2(2) . .
O8 Tb1 C13 O6 -160.1(2) . .
O3 Tb1 C13 O6 97.9(3) 2_554 .
O2W Tb1 C13 O6 52.1(2) . .
O5 Tb1 C13 O6 -169.8(4) . .
O7 Tb1 C13 O6 -118.1(2) . .
C14 Tb1 C13 O6 -144.1(2) . .
O11 Tb1 C13 C9 -107.6(13) . .
O1W Tb1 C13 C9 38.9(13) . .
O2 Tb1 C13 C9 -170.2(13) . .
O8 Tb1 C13 C9 114.8(13) . .
O3 Tb1 C13 C9 12.9(14) 2_554 .
O2W Tb1 C13 C9 -33.0(13) . .
O6 Tb1 C13 C9 -85.0(13) . .
O5 Tb1 C13 C9 105.2(13) . .
O7 Tb1 C13 C9 156.9(12) . .
C14 Tb1 C13 C9 130.9(13) . .
Tb1 O8 C14 O7 -4.7(5) . .
Tb1 O8 C14 C11 172.0(3) . 1_455
Tb2 O7 C14 O8 -139(2) . .
Tb1 O7 C14 O8 3.8(4) . .
Tb2 O7 C14 C11 44(3) . 1_455
Tb1 O7 C14 C11 -173.0(4) . 1_455
Tb2 O7 C14 Tb1 -143(3) . .
O11 Tb1 C14 O8 -171.8(3) . .
O1W Tb1 C14 O8 41.0(3) . .
O2 Tb1 C14 O8 -101.9(3) . .
O3 Tb1 C14 O8 112.3(3) 2_554 .
O2W Tb1 C14 O8 105.1(3) . .
O6 Tb1 C14 O8 -66.7(3) . .
O5 Tb1 C14 O8 -31.3(3) . .
C13 Tb1 C14 O8 -42.5(3) . .
O7 Tb1 C14 O8 -175.8(4) . .
O11 Tb1 C14 O7 3.9(2) . .
O1W Tb1 C14 O7 -143.2(2) . .
O2 Tb1 C14 O7 73.9(2) . .
O8 Tb1 C14 O7 175.8(4) . .
O3 Tb1 C14 O7 -71.9(2) 2_554 .
O2W Tb1 C14 O7 -79.1(3) . .
O6 Tb1 C14 O7 109.1(2) . .
O5 Tb1 C14 O7 144.5(2) . .
C13 Tb1 C14 O7 133.3(2) . .
O11 Tb1 C14 C11 156.5(12) . 1_455
O1W Tb1 C14 C11 9.4(12) . 1_455
O2 Tb1 C14 C11 -133.6(13) . 1_455
O8 Tb1 C14 C11 -31.7(11) . 1_455
O3 Tb1 C14 C11 80.7(12) 2_554 1_455
O2W Tb1 C14 C11 73.4(13) . 1_455
O6 Tb1 C14 C11 -98.3(12) . 1_455
O5 Tb1 C14 C11 -63.0(12) . 1_455
C13 Tb1 C14 C11 -74.2(13) . 1_455
O7 Tb1 C14 C11 152.6(14) . 1_455
C19 N3 C15 C16 0.9(7) . .
N3 C15 C16 C17 1.2(7) . .
N3 C15 C16 C20 -175.1(4) . .
C15 C16 C17 C18 -2.9(6) . .
C20 C16 C17 C18 173.4(4) . .
C16 C17 C18 C19 2.5(6) . .
C16 C17 C18 C21 -175.5(4) . .
C15 N3 C19 C18 -1.3(7) . .
C17 C18 C19 N3 -0.3(7) . .
C21 C18 C19 N3 177.7(4) . .
Tb2 O10 C20 O9 -8.3(5) 1_655 .
Tb2 O10 C20 C16 168.5(3) 1_655 .
Tb2 O9 C20 O10 8.0(4) 1_655 .
Tb2 O9 C20 C16 -168.7(4) 1_655 .
C15 C16 C20 O10 11.1(6) . .
C17 C16 C20 O10 -165.1(4) . .
C15 C16 C20 O9 -172.0(4) . .
C17 C16 C20 O9 11.7(7) . .
C15 C16 C20 Tb2 84.0(17) . 1_655
C17 C16 C20 Tb2 -92.2(16) . 1_655
Tb2 O12 C21 O11 7.8(5) . .
Tb2 O12 C21 C18 -169.1(3) . .
Tb1 O11 C21 O12 134.3(8) . .
Tb2 O11 C21 O12 -6.8(4) . .
Tb1 O11 C21 C18 -48.8(12) . .
Tb2 O11 C21 C18 170.1(4) . .
Tb1 O11 C21 Tb2 141.1(10) . .
C19 C18 C21 O12 -15.9(6) . .
C17 C18 C21 O12 162.1(4) . .
C19 C18 C21 O11 167.2(4) . .
C17 C18 C21 O11 -14.8(6) . .
C19 C18 C21 Tb2 -65.2(16) . .
C17 C18 C21 Tb2 112.8(13) . .
O7 Tb2 C21 O12 162.5(3) . .
O1 Tb2 C21 O12 -121.7(3) . .
O4 Tb2 C21 O12 94.3(3) 2_554 .
O14 Tb2 C21 O12 -49.1(3) . .
O3W Tb2 C21 O12 -103.1(3) . .
O10 Tb2 C21 O12 23.6(3) 1_455 .
O9 Tb2 C21 O12 65.9(3) 1_455 .
O11 Tb2 C21 O12 172.8(4) . .
C20 Tb2 C21 O12 38.5(3) 1_455 .
O7 Tb2 C21 O11 -10.3(3) . .
O1 Tb2 C21 O11 65.5(2) . .
O4 Tb2 C21 O11 -78.5(2) 2_554 .
O14 Tb2 C21 O11 138.1(2) . .
O3W Tb2 C21 O11 84.1(3) . .
O10 Tb2 C21 O11 -149.2(2) 1_455 .
O12 Tb2 C21 O11 -172.8(4) . .
O9 Tb2 C21 O11 -106.9(2) 1_455 .
C20 Tb2 C21 O11 -134.3(2) 1_455 .
O7 Tb2 C21 C18 -142.2(14) . .
O1 Tb2 C21 C18 -66.4(14) . .
O4 Tb2 C21 C18 149.6(14) 2_554 .
O14 Tb2 C21 C18 6.2(14) . .
O3W Tb2 C21 C18 -47.8(15) . .
O10 Tb2 C21 C18 78.9(14) 1_455 .
O12 Tb2 C21 C18 55.3(14) . .
O9 Tb2 C21 C18 121.2(14) 1_455 .
O11 Tb2 C21 C18 -131.9(15) . .
C20 Tb2 C21 C18 93.8(14) 1_455 .
Tb2 O14 C22 O13 -16.0(10) . .
